data_7128598
loop_
_publ_author_name
'Riley, William'
'Jones, Andrew C.'
'Singh, Kuldip'
'Browne, Duncan L.'
'Stuart, Alison M.'

_publ_section_title
;
 Accessing novel fluorinated heterocycles with the hypervalent
 fluoroiodane reagent by solution and mechanochemical synthesis.
;
_journal_issue 60
_journal_name_full 'Chemical communications (Cambridge, England)'
_journal_page_first 7406
_journal_page_last 7409
_journal_paper_doi 10.1039/d1cc02587b
_journal_volume 57
_journal_year 2021
_chemical_formula_moiety 'C12 H14 F N O'
_chemical_formula_sum 'C12 H14 F N O'
_chemical_formula_weight 207.24
_space_group_crystal_system orthorhombic
_space_group_IT_number 61
_space_group_name_Hall '-P 2ac 2ab'
_space_group_name_H-M_alt 'P b c a'
_atom_sites_solution_hydrogens geom
_audit_creation_method SHELXL-2018/3
_audit_update_record
;
2021-05-11 deposited with the CCDC.	2021-07-06 downloaded from the CCDC.
;
_cell_angle_alpha 90
_cell_angle_beta 90
_cell_angle_gamma 90
_cell_formula_units_Z 8
_cell_length_a 9.348(5)
_cell_length_b 8.856(5)
_cell_length_c 25.174(13)
_cell_measurement_reflns_used 787
_cell_measurement_temperature 150(2)
_cell_measurement_theta_max 27.141
_cell_measurement_theta_min 2.714
_cell_volume 2084.1(19)
_computing_cell_refinement 'Bruker SMART'
_computing_data_collection 'Bruker SMART'
_computing_data_reduction 'Bruker SHELXTL'
_computing_molecular_graphics 'Bruker SHELXTL'
_computing_publication_material 'Bruker SHELXTL'
_computing_structure_refinement 'SHELXL-2018/3 (Sheldrick, 2018)'
_computing_structure_solution 'Bruker SHELXTL'
_diffrn_ambient_temperature 150(2)
_diffrn_measured_fraction_theta_full 1.000
_diffrn_measured_fraction_theta_max 1.000
_diffrn_measurement_device_type 'Bruker Apex 2000 CCD area detector'
_diffrn_measurement_method 'phi and omega scans'
_diffrn_radiation_type MoK\a
_diffrn_radiation_wavelength 0.71073
_diffrn_reflns_av_R_equivalents 0.1179
_diffrn_reflns_av_unetI/netI 0.0583
_diffrn_reflns_Laue_measured_fraction_full 1.000
_diffrn_reflns_Laue_measured_fraction_max 1.000
_diffrn_reflns_limit_h_max 11
_diffrn_reflns_limit_h_min -11
_diffrn_reflns_limit_k_max 10
_diffrn_reflns_limit_k_min -10
_diffrn_reflns_limit_l_max 31
_diffrn_reflns_limit_l_min -30
_diffrn_reflns_number 14961
_diffrn_reflns_point_group_measured_fraction_full 1.000
_diffrn_reflns_point_group_measured_fraction_max 1.000
_diffrn_reflns_theta_full 25.242
_diffrn_reflns_theta_max 25.990
_diffrn_reflns_theta_min 1.618
_exptl_absorpt_coefficient_mu 0.096
_exptl_absorpt_correction_T_max 0.983
_exptl_absorpt_correction_T_min 0.301
_exptl_absorpt_correction_type empirical
_exptl_absorpt_process_details
;
absoprtion correction based on 4961 reflections(SADABS);Rint 0.1220 before
correction and 0.0954 after.
;
_exptl_crystal_colour colourless
_exptl_crystal_density_diffrn 1.321
_exptl_crystal_description plate
_exptl_crystal_F_000 880
_exptl_crystal_size_max 0.48
_exptl_crystal_size_mid 0.43
_exptl_crystal_size_min 0.05
_refine_diff_density_max 0.341
_refine_diff_density_min -0.376
_refine_diff_density_rms 0.076
_refine_ls_extinction_method none
_refine_ls_goodness_of_fit_ref 0.990
_refine_ls_hydrogen_treatment constr
_refine_ls_matrix_type full
_refine_ls_number_parameters 138
_refine_ls_number_reflns 2047
_refine_ls_number_restraints 0
_refine_ls_restrained_S_all 0.990
_refine_ls_R_factor_all 0.0782
_refine_ls_R_factor_gt 0.0594
_refine_ls_shift/su_max 0.000
_refine_ls_shift/su_mean 0.000
_refine_ls_structure_factor_coef Fsqd
_refine_ls_weighting_details 'w=1/[\s^2^(Fo^2^)+(0.0967P)^2^] where P=(Fo^2^+2Fc^2^)/3'
_refine_ls_weighting_scheme calc
_refine_ls_wR_factor_gt 0.1462
_refine_ls_wR_factor_ref 0.1565
_reflns_Friedel_coverage 0.000
_reflns_number_gt 1557
_reflns_number_total 2047
_reflns_threshold_expression 'I > 2\s(I)'
_cod_data_source_file d1cc02587b2.cif
_cod_data_source_block 18004
_cod_depositor_comments 'Adding full bibliography for 7128595--7128600.cif.'
_cod_original_cell_volume 2084.1(18)
_cod_database_code 7128598
_shelx_shelxl_version_number 2018/3
_shelx_space_group_comment
; 
The symmetry employed for this shelxl refinement is uniquely defined 
by the following loop, which should always be used as a source of 
symmetry information in preference to the above space-group names. 
They are only intended as comments. 
;

loop_
_space_group_symop_operation_xyz
'x, y, z'
'-x+1/2, -y, z+1/2'
'-x, y+1/2, -z+1/2'
'x+1/2, -y+1/2, -z'
'-x, -y, -z'
'x-1/2, y, -z-1/2'
'x, -y-1/2, z-1/2'
'-x-1/2, y-1/2, z'

loop_
_atom_site_label
_atom_site_type_symbol
_atom_site_fract_x
_atom_site_fract_y
_atom_site_fract_z
_atom_site_U_iso_or_equiv
_atom_site_adp_type
_atom_site_occupancy
_atom_site_site_symmetry_order
_atom_site_calc_flag
_atom_site_refinement_flags_posn
_atom_site_refinement_flags_adp
_atom_site_refinement_flags_occupancy
_atom_site_disorder_assembly
_atom_site_disorder_group
F1 F 0.55012(12) 0.98973(12) 0.56643(5) 0.0312(4) Uani 1 1 d . . . . .
O1 O 0.26655(15) 1.03063(15) 0.58727(5) 0.0306(4) Uani 1 1 d . . . . .
N1 N 0.27854(18) 1.01384(18) 0.64337(6) 0.0270(4) Uani 1 1 d . . . . .
C1 C 0.3139(2) 0.9069(2) 0.55586(8) 0.0269(5) Uani 1 1 d . . . . .
H1A H 0.312181 0.935958 0.517894 0.032 Uiso 1 1 calc R U . . .
H1B H 0.247562 0.820754 0.560666 0.032 Uiso 1 1 calc R U . . .
C2 C 0.4626(2) 0.8590(2) 0.57088(7) 0.0240(5) Uani 1 1 d . . . . .
C3 C 0.4619(2) 0.8150(2) 0.62873(7) 0.0228(5) Uani 1 1 d . . . . .
H3A H 0.429275 0.709021 0.632047 0.027 Uiso 1 1 calc R U . . .
H3B H 0.560622 0.820843 0.642793 0.027 Uiso 1 1 calc R U . . .
C4 C 0.36610(19) 0.9149(2) 0.66147(7) 0.0202(4) Uani 1 1 d . . . . .
C5 C 0.3733(2) 0.9042(2) 0.72031(7) 0.0198(5) Uani 1 1 d . . . . .
C6 C 0.4680(2) 0.8055(2) 0.74471(8) 0.0233(5) Uani 1 1 d . . . . .
H6 H 0.527762 0.743040 0.723509 0.028 Uiso 1 1 calc R U . . .
C7 C 0.4767(2) 0.7967(2) 0.79967(8) 0.0255(5) Uani 1 1 d . . . . .
H7 H 0.542937 0.728817 0.815440 0.031 Uiso 1 1 calc R U . . .
C8 C 0.3907(2) 0.8850(2) 0.83197(7) 0.0233(5) Uani 1 1 d . . . . .
C9 C 0.2956(2) 0.9828(2) 0.80753(8) 0.0257(5) Uani 1 1 d . . . . .
H9 H 0.235624 1.044726 0.828817 0.031 Uiso 1 1 calc R U . . .
C10 C 0.2861(2) 0.9921(2) 0.75278(8) 0.0246(5) Uani 1 1 d . . . . .
H10 H 0.219131 1.059404 0.737120 0.030 Uiso 1 1 calc R U . . .
C11 C 0.5226(2) 0.7416(2) 0.53412(8) 0.0336(6) Uani 1 1 d . . . . .
H11A H 0.528539 0.782996 0.498078 0.050 Uiso 1 1 calc R U . . .
H11B H 0.460141 0.652788 0.534105 0.050 Uiso 1 1 calc R U . . .
H11C H 0.618415 0.712509 0.546167 0.050 Uiso 1 1 calc R U . . .
C12 C 0.4028(2) 0.8731(3) 0.89149(8) 0.0327(5) Uani 1 1 d . . . . .
H12A H 0.400723 0.766598 0.901970 0.049 Uiso 1 1 calc R U . . .
H12B H 0.322567 0.926422 0.908100 0.049 Uiso 1 1 calc R U . . .
H12C H 0.493078 0.918713 0.903129 0.049 Uiso 1 1 calc R U . . .

loop_
_atom_site_aniso_label
_atom_site_aniso_U_11
_atom_site_aniso_U_22
_atom_site_aniso_U_33
_atom_site_aniso_U_23
_atom_site_aniso_U_13
_atom_site_aniso_U_12
F1 0.0353(7) 0.0298(7) 0.0286(7) 0.0068(5) 0.0005(5) -0.0098(5)
O1 0.0397(9) 0.0315(9) 0.0205(8) 0.0056(6) -0.0059(6) 0.0068(6)
N1 0.0346(10) 0.0287(10) 0.0178(9) 0.0038(7) -0.0030(7) 0.0025(7)
C1 0.0324(11) 0.0304(12) 0.0178(10) 0.0003(8) -0.0022(8) -0.0021(9)
C2 0.0300(11) 0.0224(11) 0.0195(10) 0.0039(8) 0.0011(8) -0.0055(8)
C3 0.0270(10) 0.0208(11) 0.0206(10) 0.0020(8) -0.0001(8) 0.0000(8)
C4 0.0238(10) 0.0177(10) 0.0191(10) 0.0036(8) -0.0014(8) -0.0049(7)
C5 0.0221(10) 0.0176(10) 0.0198(10) 0.0019(7) 0.0000(7) -0.0045(7)
C6 0.0275(11) 0.0218(10) 0.0206(10) 0.0005(8) 0.0014(8) 0.0015(8)
C7 0.0285(11) 0.0250(11) 0.0231(11) 0.0046(9) -0.0023(8) 0.0024(8)
C8 0.0289(11) 0.0224(11) 0.0186(10) 0.0014(8) 0.0003(8) -0.0070(8)
C9 0.0298(11) 0.0238(11) 0.0237(11) -0.0017(8) 0.0045(8) 0.0005(8)
C10 0.0253(10) 0.0220(11) 0.0265(11) 0.0028(8) 0.0003(8) 0.0019(8)
C11 0.0419(13) 0.0362(14) 0.0226(11) 0.0015(9) 0.0046(9) 0.0028(10)
C12 0.0397(13) 0.0360(13) 0.0224(11) -0.0004(9) -0.0008(9) -0.0038(10)

loop_
_atom_type_symbol
_atom_type_description
_atom_type_scat_dispersion_real
_atom_type_scat_dispersion_imag
_atom_type_scat_source
C C 0.0033 0.0016 'International Tables Vol C Tables 4.2.6.8 and 6.1.1.4'
H H 0.0000 0.0000 'International Tables Vol C Tables 4.2.6.8 and 6.1.1.4'
N N 0.0061 0.0033 'International Tables Vol C Tables 4.2.6.8 and 6.1.1.4'
O O 0.0106 0.0060 'International Tables Vol C Tables 4.2.6.8 and 6.1.1.4'
F F 0.0171 0.0103 'International Tables Vol C Tables 4.2.6.8 and 6.1.1.4'

loop_
_geom_angle_atom_site_label_1
_geom_angle_atom_site_label_2
_geom_angle_atom_site_label_3
_geom_angle
_geom_angle_site_symmetry_1
_geom_angle_site_symmetry_3
_geom_angle_publ_flag
C1 O1 N1 116.51(13) . . ?
C4 N1 O1 118.27(16) . . ?
O1 C1 C2 111.44(16) . . ?
O1 C1 H1A 109.3 . . ?
C2 C1 H1A 109.3 . . ?
O1 C1 H1B 109.3 . . ?
C2 C1 H1B 109.3 . . ?
H1A C1 H1B 108.0 . . ?
F1 C2 C11 107.46(16) . . ?
F1 C2 C1 106.43(16) . . ?
C11 C2 C1 112.74(17) . . ?
F1 C2 C3 106.80(15) . . ?
C11 C2 C3 114.73(17) . . ?
C1 C2 C3 108.19(15) . . ?
C4 C3 C2 112.31(16) . . ?
C4 C3 H3A 109.1 . . ?
C2 C3 H3A 109.1 . . ?
C4 C3 H3B 109.1 . . ?
C2 C3 H3B 109.1 . . ?
H3A C3 H3B 107.9 . . ?
N1 C4 C5 115.26(17) . . ?
N1 C4 C3 125.94(17) . . ?
C5 C4 C3 118.78(16) . . ?
C6 C5 C10 117.78(18) . . ?
C6 C5 C4 120.70(17) . . ?
C10 C5 C4 121.52(17) . . ?
C5 C6 C7 120.92(18) . . ?
C5 C6 H6 119.5 . . ?
C7 C6 H6 119.5 . . ?
C8 C7 C6 121.31(18) . . ?
C8 C7 H7 119.3 . . ?
C6 C7 H7 119.3 . . ?
C7 C8 C9 117.68(18) . . ?
C7 C8 C12 120.07(18) . . ?
C9 C8 C12 122.24(18) . . ?
C10 C9 C8 121.40(18) . . ?
C10 C9 H9 119.3 . . ?
C8 C9 H9 119.3 . . ?
C9 C10 C5 120.91(18) . . ?
C9 C10 H10 119.5 . . ?
C5 C10 H10 119.5 . . ?
C2 C11 H11A 109.5 . . ?
C2 C11 H11B 109.5 . . ?
H11A C11 H11B 109.5 . . ?
C2 C11 H11C 109.5 . . ?
H11A C11 H11C 109.5 . . ?
H11B C11 H11C 109.5 . . ?
C8 C12 H12A 109.5 . . ?
C8 C12 H12B 109.5 . . ?
H12A C12 H12B 109.5 . . ?
C8 C12 H12C 109.5 . . ?
H12A C12 H12C 109.5 . . ?
H12B C12 H12C 109.5 . . ?

loop_
_geom_bond_atom_site_label_1
_geom_bond_atom_site_label_2
_geom_bond_distance
_geom_bond_site_symmetry_2
_geom_bond_publ_flag
F1 C2 1.422(2) . ?
O1 C1 1.422(2) . ?
O1 N1 1.425(2) . ?
N1 C4 1.283(2) . ?
C1 C2 1.502(3) . ?
C1 H1A 0.9900 . ?
C1 H1B 0.9900 . ?
C2 C11 1.500(3) . ?
C2 C3 1.507(3) . ?
C3 C4 1.505(3) . ?
C3 H3A 0.9900 . ?
C3 H3B 0.9900 . ?
C4 C5 1.486(3) . ?
C5 C6 1.387(3) . ?
C5 C10 1.393(3) . ?
C6 C7 1.388(3) . ?
C6 H6 0.9500 . ?
C7 C8 1.385(3) . ?
C7 H7 0.9500 . ?
C8 C9 1.385(3) . ?
C8 C12 1.506(3) . ?
C9 C10 1.384(3) . ?
C9 H9 0.9500 . ?
C10 H10 0.9500 . ?
C11 H11A 0.9800 . ?
C11 H11B 0.9800 . ?
C11 H11C 0.9800 . ?
C12 H12A 0.9800 . ?
C12 H12B 0.9800 . ?
C12 H12C 0.9800 . ?

loop_
_geom_torsion_atom_site_label_1
_geom_torsion_atom_site_label_2
_geom_torsion_atom_site_label_3
_geom_torsion_atom_site_label_4
_geom_torsion
_geom_torsion_site_symmetry_1
_geom_torsion_site_symmetry_2
_geom_torsion_site_symmetry_3
_geom_torsion_site_symmetry_4
_geom_torsion_publ_flag
C1 O1 N1 C4 20.4(2) . . . . ?
N1 O1 C1 C2 -51.8(2) . . . . ?
O1 C1 C2 F1 -55.3(2) . . . . ?
O1 C1 C2 C11 -172.86(16) . . . . ?
O1 C1 C2 C3 59.2(2) . . . . ?
F1 C2 C3 C4 76.74(19) . . . . ?
C11 C2 C3 C4 -164.30(16) . . . . ?
C1 C2 C3 C4 -37.5(2) . . . . ?
O1 N1 C4 C5 179.77(14) . . . . ?
O1 N1 C4 C3 1.5(3) . . . . ?
C2 C3 C4 N1 9.0(3) . . . . ?
C2 C3 C4 C5 -169.23(15) . . . . ?
N1 C4 C5 C6 -177.50(17) . . . . ?
C3 C4 C5 C6 0.9(3) . . . . ?
N1 C4 C5 C10 2.5(3) . . . . ?
C3 C4 C5 C10 -179.11(16) . . . . ?
C10 C5 C6 C7 -1.0(3) . . . . ?
C4 C5 C6 C7 179.01(17) . . . . ?
C5 C6 C7 C8 0.5(3) . . . . ?
C6 C7 C8 C9 -0.1(3) . . . . ?
C6 C7 C8 C12 -179.88(18) . . . . ?
C7 C8 C9 C10 0.2(3) . . . . ?
C12 C8 C9 C10 179.97(18) . . . . ?
C8 C9 C10 C5 -0.7(3) . . . . ?
C6 C5 C10 C9 1.0(3) . . . . ?
C4 C5 C10 C9 -178.92(17) . . . . ?
